data_7053957
loop_
_publ_author_name
'Sun, Ming-Ling'
'Zhang, Xin'
'Huang, Yuan-Yuan'
'Lin, Qi-Pu'
'Qin, Ye-Yan'
'Yao, Yuan-Gen'

_publ_section_title
;
 Homochiral 3D lanthanide camphorates with high thermal stability
;
_journal_issue 1
_journal_name_full 'New Journal of Chemistry'
_journal_page_first 55
_journal_paper_doi 10.1039/c3nj00981e
_journal_volume 38
_journal_year 2014
_chemical_absolute_configuration rm
_chemical_formula_moiety 'C11 H15 Er O6'
_chemical_formula_sum 'C11 H15 Er O6'
_chemical_formula_weight 410.49
_chemical_name_systematic
; 
 ? 
;
_space_group_IT_number 19
_symmetry_cell_setting orthorhombic
_symmetry_space_group_name_Hall 'P 2ac 2ab'
_symmetry_space_group_name_H-M 'P 21 21 21'
_atom_sites_solution_hydrogens geom
_atom_sites_solution_primary direct
_atom_sites_solution_secondary difmap
_audit_creation_method SHELXL-97
_cell_angle_alpha 90.00
_cell_angle_beta 90.00
_cell_angle_gamma 90.00
_cell_formula_units_Z 4
_cell_length_a 8.1178(5)
_cell_length_b 10.9087(7)
_cell_length_c 14.7493(10)
_cell_measurement_reflns_used 3542
_cell_measurement_temperature 293(2)
_cell_measurement_theta_max 27.4758
_cell_measurement_theta_min 2.3217
_cell_volume 1306.12(15)
_computing_cell_refinement 'Bruker XSCANS'
_computing_data_collection 'Bruker XSCANS'
_computing_data_reduction 'Bruker SHELXTL'
_computing_molecular_graphics 'Bruker SHELXTL'
_computing_publication_material 'Bruker SHELXTL'
_computing_structure_refinement 'SHELXL-97 (Sheldrick, 1997)'
_computing_structure_solution 'SHELXS-97 (Sheldrick, 1990)'
_diffrn_ambient_temperature 293(2)
_diffrn_measured_fraction_theta_full 0.994
_diffrn_measured_fraction_theta_max 0.994
_diffrn_measurement_device_type 'Bruker P4'
_diffrn_measurement_method '\w scans'
_diffrn_radiation_monochromator graphite
_diffrn_radiation_source 'fine-focus sealed tube'
_diffrn_radiation_type MoK\a
_diffrn_radiation_wavelength 0.71073
_diffrn_reflns_av_R_equivalents 0.0302
_diffrn_reflns_av_sigmaI/netI 0.0307
_diffrn_reflns_limit_h_max 10
_diffrn_reflns_limit_h_min -10
_diffrn_reflns_limit_k_max 14
_diffrn_reflns_limit_k_min -14
_diffrn_reflns_limit_l_max 13
_diffrn_reflns_limit_l_min -19
_diffrn_reflns_number 9979
_diffrn_reflns_theta_full 27.47
_diffrn_reflns_theta_max 27.47
_diffrn_reflns_theta_min 3.13
_diffrn_standards_decay_% none
_diffrn_standards_interval_count none
_diffrn_standards_number none
_exptl_absorpt_coefficient_mu 6.441
_exptl_absorpt_correction_T_max 1.0000
_exptl_absorpt_correction_T_min 0.5584
_exptl_absorpt_correction_type multi-scan
_exptl_absorpt_process_details crystalclear
_exptl_crystal_colour pink
_exptl_crystal_density_diffrn 2.088
_exptl_crystal_density_method 'not measured'
_exptl_crystal_description Block
_exptl_crystal_F_000 788
_exptl_crystal_size_max 0.2370
_exptl_crystal_size_mid 0.1080
_exptl_crystal_size_min 0.0810
_refine_diff_density_max 1.617
_refine_diff_density_min -1.114
_refine_diff_density_rms 0.163
_refine_ls_abs_structure_details 'Flack H D (1983), Acta Cryst. A39, 876-881'
_refine_ls_abs_structure_Flack 0.01(3)
_refine_ls_extinction_method none
_refine_ls_goodness_of_fit_ref 1.173
_refine_ls_hydrogen_treatment constr
_refine_ls_matrix_type full
_refine_ls_number_parameters 152
_refine_ls_number_reflns 2985
_refine_ls_number_restraints 42
_refine_ls_restrained_S_all 1.172
_refine_ls_R_factor_all 0.0381
_refine_ls_R_factor_gt 0.0352
_refine_ls_shift/su_max 0.001
_refine_ls_shift/su_mean 0.000
_refine_ls_structure_factor_coef Fsqd
_refine_ls_weighting_details 'calc w=1/[\s^2^(Fo^2^)+(0.0369P)^2^+3.2277P] where P=(Fo^2^+2Fc^2^)/3'
_refine_ls_weighting_scheme calc
_refine_ls_wR_factor_gt 0.0826
_refine_ls_wR_factor_ref 0.0844
_reflns_number_gt 2775
_reflns_number_total 2985
_reflns_threshold_expression >2sigma(I)
_cod_data_source_file c3nj00981e.txt
_cod_data_source_block a
_cod_depositor_comments
;
The following automatic conversions were performed:

'_symmetry_cell_setting' value 'Orthorhombic' changed to
'orthorhombic' according to
/usr/data/users/saulius/automatic-downloads/current/RSC/lib/dictionaries/cif_core.dic
dictionary named 'cif_core.dic' version 2.4.2 from
2011-04-26.

'_exptl_absorpt_correction_type' value 'Multi-scan'
changed to 'multi-scan' according to
/usr/data/users/saulius/automatic-downloads/current/RSC/lib/dictionaries/cif_core.dic
dictionary named 'cif_core.dic' version 2.4.2 from 2011-04-26.

Automatic conversion script
Id: cif_fix_values 2281 2013-09-26 08:29:07Z andrius 
;
_cod_original_sg_symbol_Hall 'P 2ac 2ab '
_cod_original_sg_symbol_H-M P2(1)2(1)2(1)
_cod_database_code 7053957

loop_
_symmetry_equiv_pos_as_xyz
'x, y, z'
'-x+1/2, -y, z+1/2'
'x+1/2, -y+1/2, -z'
'-x, y+1/2, -z+1/2'

loop_
_atom_site_label
_atom_site_type_symbol
_atom_site_fract_x
_atom_site_fract_y
_atom_site_fract_z
_atom_site_U_iso_or_equiv
_atom_site_adp_type
_atom_site_occupancy
_atom_site_symmetry_multiplicity
_atom_site_calc_flag
_atom_site_refinement_flags
Er1 Er -0.42633(3) -0.79498(2) -0.49821(2) 0.02260(10) Uani 1 1 d .
C1 C -0.2911(12) -0.4072(8) -0.5946(6) 0.0438(8) Uani 1 1 d U
C2 C -0.2107(11) -0.3810(8) -0.6915(6) 0.0435(9) Uani 1 1 d U
C3 C -0.3194(11) -0.2702(8) -0.7235(6) 0.0424(10) Uani 1 1 d U
H3A H -0.2676 -0.1958 -0.6995 0.051 Uiso 1 1 calc R
C4 C -0.4928(12) -0.2781(9) -0.6804(6) 0.0457(9) Uani 1 1 d .
H4A H -0.5775 -0.2886 -0.7261 0.055 Uiso 1 1 calc R
H4B H -0.5173 -0.2058 -0.6445 0.055 Uiso 1 1 calc R
C5 C -0.4753(11) -0.3979(9) -0.6179(6) 0.0457(9) Uani 1 1 d U
H5A H -0.5406 -0.3894 -0.5632 0.055 Uiso 1 1 calc R
H5B H -0.5118 -0.4703 -0.6503 0.055 Uiso 1 1 calc R
C6 C -0.2406(12) -0.5319(9) -0.5577(6) 0.0431(9) Uani 1 1 d U
C7 C -0.2399(12) -0.3145(8) -0.5250(5) 0.0470(11) Uani 1 1 d U
H7A H -0.2903 -0.3339 -0.4679 0.070 Uiso 1 1 calc R
H7B H -0.2744 -0.2343 -0.5440 0.070 Uiso 1 1 calc R
H7C H -0.1223 -0.3158 -0.5185 0.070 Uiso 1 1 calc R
C8 C -0.2288(18) -0.4914(12) -0.7511(8) 0.063(2) Uani 1 1 d .
H8A H -0.1814 -0.4747 -0.8094 0.095 Uiso 1 1 calc R
H8B H -0.3435 -0.5106 -0.7581 0.095 Uiso 1 1 calc R
H8C H -0.1731 -0.5598 -0.7239 0.095 Uiso 1 1 calc R
C9 C -0.0292(15) -0.3401(11) -0.6897(8) 0.063(2) Uani 1 1 d .
H9A H 0.0087 -0.3273 -0.7506 0.095 Uiso 1 1 calc R
H9B H 0.0365 -0.4025 -0.6614 0.095 Uiso 1 1 calc R
H9C H -0.0195 -0.2651 -0.6561 0.095 Uiso 1 1 calc R
C10 C -0.3199(9) -0.2581(6) -0.8253(5) 0.0305(16) Uani 1 1 d .
C11 C -0.1703(11) -0.9298(8) -0.5732(6) 0.0391(19) Uani 1 1 d .
H11C H -0.0841 -0.9781 -0.5999 0.047 Uiso 1 1 d R
O1 O -0.3545(7) -0.6005(5) -0.5284(4) 0.0432(16) Uani 1 1 d .
O2 O -0.0934(7) -0.5578(5) -0.5532(4) 0.0410(14) Uani 1 1 d .
O3 O -0.1959(7) -0.2152(6) -0.8628(4) 0.0422(14) Uani 1 1 d .
O4 O -0.4467(7) -0.2914(6) -0.8691(4) 0.0423(14) Uani 1 1 d .
O5 O -0.3032(8) -0.9810(6) -0.5550(5) 0.0547(18) Uani 1 1 d .
O6 O -0.1471(6) -0.8180(5) -0.5577(4) 0.0315(11) Uani 1 1 d .

loop_
_atom_site_aniso_label
_atom_site_aniso_U_11
_atom_site_aniso_U_22
_atom_site_aniso_U_33
_atom_site_aniso_U_23
_atom_site_aniso_U_13
_atom_site_aniso_U_12
Er1 0.01560(13) 0.02674(15) 0.02547(15) 0.0015(2) -0.0011(2) -0.00104(9)
C1 0.047(2) 0.0477(19) 0.0367(18) 0.0064(15) 0.0023(15) 0.0077(17)
C2 0.047(2) 0.047(2) 0.0368(18) 0.0068(16) 0.0018(16) 0.0076(18)
C3 0.046(2) 0.046(2) 0.036(2) 0.0061(16) 0.0016(17) 0.0071(19)
C4 0.048(2) 0.051(2) 0.0391(19) 0.0070(16) 0.0027(16) 0.0086(18)
C5 0.048(2) 0.051(2) 0.0391(19) 0.0070(16) 0.0027(16) 0.0086(18)
C6 0.046(2) 0.0471(19) 0.0357(19) 0.0063(16) 0.0029(17) 0.0072(18)
C7 0.053(2) 0.049(2) 0.039(2) 0.0040(18) 0.0008(19) 0.008(2)
C8 0.074(6) 0.062(4) 0.053(4) -0.004(3) -0.002(4) 0.012(4)
C9 0.074(6) 0.062(4) 0.053(4) -0.004(3) -0.002(4) 0.012(4)
C10 0.033(4) 0.033(4) 0.026(4) 0.001(3) 0.004(3) -0.002(3)
C11 0.030(4) 0.039(4) 0.048(5) -0.009(4) 0.001(4) 0.007(4)
O1 0.038(3) 0.024(2) 0.067(5) 0.012(2) 0.007(3) -0.002(2)
O2 0.024(3) 0.038(3) 0.062(4) 0.015(3) -0.006(3) 0.003(2)
O3 0.041(3) 0.063(4) 0.022(3) 0.003(3) 0.008(2) 0.002(3)
O4 0.042(3) 0.060(4) 0.025(3) 0.001(3) -0.014(2) -0.008(3)
O5 0.033(3) 0.033(3) 0.098(5) -0.008(3) 0.005(3) -0.002(3)
O6 0.021(2) 0.034(3) 0.040(3) -0.009(2) 0.002(2) -0.002(2)

loop_
_atom_type_symbol
_atom_type_description
_atom_type_scat_dispersion_real
_atom_type_scat_dispersion_imag
_atom_type_scat_source
C C 0.0033 0.0016 'International Tables Vol C Tables 4.2.6.8 and 6.1.1.4'
H H 0.0000 0.0000 'International Tables Vol C Tables 4.2.6.8 and 6.1.1.4'
Er Er -0.2586 4.9576 'International Tables Vol C Tables 4.2.6.8 and 6.1.1.4'
O O 0.0106 0.0060 'International Tables Vol C Tables 4.2.6.8 and 6.1.1.4'

loop_
_geom_angle_atom_site_label_1
_geom_angle_atom_site_label_2
_geom_angle_atom_site_label_3
_geom_angle
_geom_angle_site_symmetry_1
_geom_angle_site_symmetry_3
O4 Er1 O3 175.9(2) 4_443 2_445
O4 Er1 O2 91.7(2) 4_443 3_434
O3 Er1 O2 90.1(2) 2_445 3_434
O4 Er1 O1 85.9(2) 4_443 .
O3 Er1 O1 90.9(2) 2_445 .
O2 Er1 O1 154.7(2) 3_434 .
O4 Er1 O6 86.9(2) 4_443 3_434
O3 Er1 O6 89.9(2) 2_445 3_434
O2 Er1 O6 78.0(2) 3_434 3_434
O1 Er1 O6 76.7(2) . 3_434
O4 Er1 O5 84.3(2) 4_443 .
O3 Er1 O5 99.7(2) 2_445 .
O2 Er1 O5 76.4(2) 3_434 .
O1 Er1 O5 128.2(2) . .
O6 Er1 O5 152.6(2) 3_434 .
O4 Er1 O6 96.6(2) 4_443 .
O3 Er1 O6 85.1(2) 2_445 .
O2 Er1 O6 127.7(2) 3_434 .
O1 Er1 O6 77.58(19) . .
O6 Er1 O6 153.70(9) 3_434 .
O5 Er1 O6 53.44(19) . .
O4 Er1 C11 90.3(2) 4_443 .
O3 Er1 C11 92.9(2) 2_445 .
O2 Er1 C11 102.0(2) 3_434 .
O1 Er1 C11 103.1(2) . .
O6 Er1 C11 177.2(2) 3_434 .
O5 Er1 C11 26.6(2) . .
O6 Er1 C11 26.9(2) . .
C7 C1 C6 106.4(7) . .
C7 C1 C5 112.2(8) . .
C6 C1 C5 113.7(8) . .
C7 C1 C2 112.2(8) . .
C6 C1 C2 111.7(7) . .
C5 C1 C2 100.7(7) . .
C8 C2 C9 109.6(9) . .
C8 C2 C3 112.8(8) . .
C9 C2 C3 108.7(8) . .
C8 C2 C1 109.9(8) . .
C9 C2 C1 115.4(8) . .
C3 C2 C1 100.2(7) . .
C10 C3 C4 114.3(7) . .
C10 C3 C2 111.6(7) . .
C4 C3 C2 110.2(7) . .
C10 C3 H3A 106.7 . .
C4 C3 H3A 106.7 . .
C2 C3 H3A 106.7 . .
C3 C4 C5 101.6(7) . .
C3 C4 H4A 111.5 . .
C5 C4 H4A 111.5 . .
C3 C4 H4B 111.5 . .
C5 C4 H4B 111.5 . .
H4A C4 H4B 109.3 . .
C1 C5 C4 105.6(8) . .
C1 C5 H5A 110.6 . .
C4 C5 H5A 110.6 . .
C1 C5 H5B 110.6 . .
C4 C5 H5B 110.6 . .
H5A C5 H5B 108.8 . .
O2 C6 O1 123.8(8) . .
O2 C6 C1 119.1(8) . .
O1 C6 C1 117.0(8) . .
C1 C7 H7A 109.5 . .
C1 C7 H7B 109.5 . .
H7A C7 H7B 109.5 . .
C1 C7 H7C 109.5 . .
H7A C7 H7C 109.5 . .
H7B C7 H7C 109.5 . .
C2 C8 H8A 109.5 . .
C2 C8 H8B 109.5 . .
H8A C8 H8B 109.5 . .
C2 C8 H8C 109.5 . .
H8A C8 H8C 109.5 . .
H8B C8 H8C 109.5 . .
C2 C9 H9A 109.5 . .
C2 C9 H9B 109.5 . .
H9A C9 H9B 109.5 . .
C2 C9 H9C 109.5 . .
H9A C9 H9C 109.5 . .
H9B C9 H9C 109.5 . .
O3 C10 O4 122.6(8) . .
O3 C10 C3 118.4(7) . .
O4 C10 C3 119.0(7) . .
O5 C11 O6 121.8(8) . .
O5 C11 Er1 60.2(4) . .
O6 C11 Er1 61.6(4) . .
O5 C11 H11C 118.3 . .
O6 C11 H11C 119.9 . .
Er1 C11 H11C 178.3 . .
C6 O1 Er1 144.7(5) . .
C6 O2 Er1 140.6(6) . 3_534
C10 O3 Er1 141.1(6) . 2_444
C10 O4 Er1 146.5(5) . 4_453
C11 O5 Er1 93.3(5) . .
C11 O6 Er1 134.0(6) . 3_534
C11 O6 Er1 91.5(5) . .
Er1 O6 Er1 122.2(2) 3_534 .

loop_
_geom_bond_atom_site_label_1
_geom_bond_atom_site_label_2
_geom_bond_distance
_geom_bond_site_symmetry_2
Er1 O4 2.212(5) 4_443
Er1 O3 2.233(5) 2_445
Er1 O2 2.235(5) 3_434
Er1 O1 2.245(5) .
Er1 O6 2.327(5) 3_434
Er1 O5 2.412(6) .
Er1 O6 2.444(5) .
Er1 C11 2.776(8) .
C1 C7 1.501(12) .
C1 C6 1.521(12) .
C1 C5 1.537(13) .
C1 C2 1.596(12) .
C2 C8 1.499(15) .
C2 C9 1.540(15) .
C2 C3 1.569(12) .
C3 C10 1.507(12) .
C3 C4 1.547(13) .
C3 H3A 0.9800 .
C4 C5 1.605(12) .
C4 H4A 0.9700 .
C4 H4B 0.9700 .
C5 H5A 0.9700 .
C5 H5B 0.9700 .
C6 O2 1.230(10) .
C6 O1 1.266(10) .
C7 H7A 0.9600 .
C7 H7B 0.9600 .
C7 H7C 0.9600 .
C8 H8A 0.9600 .
C8 H8B 0.9600 .
C8 H8C 0.9600 .
C9 H9A 0.9600 .
C9 H9B 0.9600 .
C9 H9C 0.9600 .
C10 O3 1.241(9) .
C10 O4 1.269(9) .
C11 O5 1.244(10) .
C11 O6 1.255(9) .
C11 H11C 0.9602 .
O2 Er1 2.235(5) 3_534
O3 Er1 2.233(5) 2_444
O4 Er1 2.212(5) 4_453
O6 Er1 2.327(5) 3_534
